data_4308337
loop_
_publ_author_name
'Patrick J. Lim'
'Damian A. Slizys'
'Edward R. T. Tiekink'
'Charles G. Young'

_publ_section_title
;
Formation of Mono(dithiolene)-Thiocarboxamido Complexes in Reactions of
Thio(dithiocarbamato)-Mo/W Complexes and Dimethyl Acetylenedicarboxylate
;
_journal_name_full 'Inorganic Chemistry'
_journal_page_first 114
_journal_page_last 121
_journal_paper_doi 10.1021/ic048882g
_journal_volume 44
_journal_year 2005
_chemical_formula_moiety 'C26 H39.50 B Mo N7 O4.75 S3 '
_chemical_formula_sum 'C26 H39.5 B Mo N7 O4.75 S3'
_chemical_formula_weight 729.08
_space_group_IT_number 60
_symmetry_cell_setting orthorhombic
_symmetry_Int_Tables_number 60
_symmetry_space_group_name_Hall '-P 2n 2ab'
_symmetry_space_group_name_H-M 'P b c n'
_atom_sites_solution_hydrogens geom
_atom_sites_solution_primary direct
_atom_sites_solution_secondary difmap
_cell_angle_alpha 90
_cell_angle_beta 90
_cell_angle_gamma 90
_cell_formula_units_Z 8
_cell_length_a 30.60(1)
_cell_length_b 13.764(3)
_cell_length_c 16.305(3)
_cell_measurement_reflns_used 25
_cell_measurement_temperature 293
_cell_measurement_theta_max 5.4
_cell_measurement_theta_min 3.9
_cell_volume 6867(3)
_computing_cell_refinement 'MSC/AFC Diffractometer Control'
_computing_data_collection 'MSC/AFC Diffractometer Control'
_computing_data_reduction 'teXsan for Windows (MSC, 1997)'
_computing_publication_material 'teXsan for Windows (MSC, 1997)'
_computing_structure_refinement 'SHELXL-97 (Sheldrick, 1997)'
_computing_structure_solution 'SIR92 (Altomare et al. 1993)'
_diffrn_ambient_temperature 293
_diffrn_measured_fraction_theta_full 0.998
_diffrn_measured_fraction_theta_max 0.998
_diffrn_measurement_device 'Rigaku AFC6R'
_diffrn_measurement_method \w-2\q
_diffrn_orient_matrix_UB_11 -0.01106
_diffrn_orient_matrix_UB_12 -0.05362
_diffrn_orient_matrix_UB_13 0.03578
_diffrn_orient_matrix_UB_21 -0.01325
_diffrn_orient_matrix_UB_22 -0.03236
_diffrn_orient_matrix_UB_23 -0.04897
_diffrn_orient_matrix_UB_31 0.02775
_diffrn_orient_matrix_UB_32 -0.03682
_diffrn_orient_matrix_UB_33 -0.00912
_diffrn_radiation_detector 'scintillation counter'
_diffrn_radiation_monochromator graphite
_diffrn_radiation_source 'Rigaku rotating anode'
_diffrn_radiation_type 'Mo K\a'
_diffrn_radiation_wavelength 0.7107
_diffrn_reflns_av_R_equivalents 0.000
_diffrn_reflns_av_sigmaI/netI 0.143
_diffrn_reflns_limit_h_max 39
_diffrn_reflns_limit_h_min 0
_diffrn_reflns_limit_k_max 17
_diffrn_reflns_limit_k_min 0
_diffrn_reflns_limit_l_max 21
_diffrn_reflns_limit_l_min 0
_diffrn_reflns_number 8689
_diffrn_reflns_reduction_process 'Lp corrections applied'
_diffrn_reflns_theta_full 27.6
_diffrn_reflns_theta_max 27.6
_diffrn_reflns_theta_min 3.0
_diffrn_standards_decay_% -3.2
_diffrn_standards_interval_count 400
_diffrn_standards_number 3
_exptl_absorpt_coefficient_mu 0.608
_exptl_absorpt_correction_T_max 1
_exptl_absorpt_correction_T_min 0.851
_exptl_absorpt_correction_type
;
\DF (DIFABS; Walker & Stuart, 1983)
;
_exptl_crystal_colour black
_exptl_crystal_density_diffrn 1.410
_exptl_crystal_density_meas ?
_exptl_crystal_description odd
_exptl_crystal_F_000 3020
_exptl_crystal_size_max 0.40
_exptl_crystal_size_mid 0.18
_exptl_crystal_size_min 0.16
_refine_diff_density_max 0.68
_refine_diff_density_min -1.03
_refine_diff_density_rms 0.100
_refine_ls_extinction_method none
_refine_ls_goodness_of_fit_ref 1.03
_refine_ls_hydrogen_treatment constr
_refine_ls_matrix_type full
_refine_ls_number_parameters 408
_refine_ls_number_reflns 7923
_refine_ls_number_restraints 0
_refine_ls_restrained_S_all 1.03
_refine_ls_R_factor_all 0.214
_refine_ls_R_factor_gt 0.072
_refine_ls_shift/su_max 0.001
_refine_ls_shift/su_mean 0.000
_refine_ls_structure_factor_coef Fsqd
_refine_ls_weighting_details 'calc w=1/[\s^2^(Fo^2^)+(0.1037P)^2^+0.131P] where P=(Fo^2^+2Fc^2^)/3'
_refine_ls_weighting_scheme calc
_refine_ls_wR_factor_gt 0.179
_refine_ls_wR_factor_ref 0.229
_reflns_number_gt 3383
_reflns_number_total 7923
_reflns_threshold_expression I>2.00\s(I)
_cod_data_source_file ic048882gsi20040817_084428_1.cif
_cod_data_source_block Tp*Mo{S2C2(CO2Me)2}(SCNEt2-?2S,C).0.75H2O
_cod_original_sg_symbol_H-M 'P b c n '
_cod_original_formula_sum 'C26 H39.50 B Mo N7 O4.75 S3 '
_cod_database_code 4308337

loop_
_symmetry_equiv_pos_as_xyz
'   +x,   +y,   +z'
1/2-x,1/2-y,1/2+z
'1/2+x,1/2-y,   -z'
'   -x,   +y,1/2-z'
'   -x,   -y,   -z'
1/2+x,1/2+y,1/2-z
'1/2-x,1/2+y,   +z'
'   +x,   -y,1/2+z'

loop_
_atom_site_label
_atom_site_type_symbol
_atom_site_fract_x
_atom_site_fract_y
_atom_site_fract_z
_atom_site_U_iso_or_equiv
_atom_site_adp_type
_atom_site_occupancy
_atom_site_symmetry_multiplicity
_atom_site_calc_flag
_atom_site_refinement_flags
_atom_site_disorder_assembly
_atom_site_disorder_group
Mo Mo 0.864449(19) 0.16002(4) 0.49601(4) 0.0485(2) Uani 1 1 d . . .
S1 S 0.85095(7) 0.24772(15) 0.36837(13) 0.0625(5) Uani 1 1 d . . .
S2 S 0.91229(8) 0.29646(16) 0.53027(13) 0.0674(6) Uani 1 1 d . . .
S3 S 0.80986(9) 0.27652(18) 0.54923(18) 0.0964(9) Uani 1 1 d . . .
O1 O 0.8781(4) 0.5526(6) 0.4768(11) 0.254(8) Uani 1 1 d . . .
O2 O 0.9414(3) 0.5017(6) 0.5019(7) 0.175(5) Uani 1 1 d . . .
O3 O 0.8179(3) 0.4520(6) 0.3073(6) 0.143(3) Uani 1 1 d . . .
O4 O 0.8856(3) 0.4787(7) 0.2988(7) 0.175(5) Uani 1 1 d . . .
N1 N 0.7818(3) 0.1096(6) 0.6150(6) 0.113(4) Uani 1 1 d . . .
N11 N 0.92286(18) 0.0930(4) 0.4337(3) 0.0461(13) Uani 1 1 d . . .
N12 N 0.92965(18) -0.0064(4) 0.4436(3) 0.0467(13) Uani 1 1 d . . .
N21 N 0.8322(2) 0.0299(4) 0.4427(4) 0.0580(16) Uani 1 1 d . . .
N22 N 0.85187(19) -0.0603(4) 0.4510(4) 0.0501(14) Uani 1 1 d . . .
N31 N 0.8895(2) 0.0662(4) 0.5962(3) 0.0560(16) Uani 1 1 d . . .
N32 N 0.89504(18) -0.0314(4) 0.5801(4) 0.0511(15) Uani 1 1 d . . .
C1 C 0.8681(3) 0.3645(6) 0.3956(5) 0.064(2) Uani 1 1 d . . .
C2 C 0.8921(3) 0.3841(6) 0.4624(5) 0.065(2) Uani 1 1 d . . .
C3 C 0.9036(5) 0.4868(7) 0.4817(7) 0.101(4) Uani 1 1 d . . .
C4 C 0.9571(5) 0.6014(9) 0.5186(11) 0.223(10) Uani 1 1 d . . .
H4A H 0.9351 0.6364 0.5486 0.335 Uiso 1 1 calc R . .
H4B H 0.9628 0.6340 0.4677 0.335 Uiso 1 1 calc R . .
H4C H 0.9834 0.5985 0.5505 0.335 Uiso 1 1 calc R . .
C5 C 0.8547(3) 0.4383(7) 0.3320(7) 0.081(3) Uani 1 1 d . . .
C6 C 0.8730(4) 0.5535(11) 0.2365(10) 0.187(8) Uani 1 1 d . . .
H6A H 0.8694 0.5230 0.1840 0.281 Uiso 1 1 calc R . .
H6B H 0.8954 0.6020 0.2330 0.281 Uiso 1 1 calc R . .
H6C H 0.8460 0.5835 0.2526 0.281 Uiso 1 1 calc R . .
C11 C 0.9637(2) 0.2276(6) 0.3602(5) 0.067(2) Uani 1 1 d . . .
H11A H 0.9359 0.2569 0.3487 0.100 Uiso 1 1 calc R . .
H11B H 0.9813 0.2282 0.3115 0.100 Uiso 1 1 calc R . .
H11C H 0.9782 0.2636 0.4027 0.100 Uiso 1 1 calc R . .
C12 C 0.9570(2) 0.1252(5) 0.3876(4) 0.0487(17) Uani 1 1 d . . .
C13 C 0.9852(2) 0.0484(5) 0.3695(4) 0.0528(18) Uani 1 1 d . . .
H13 H 1.0109 0.0512 0.3391 0.063 Uiso 1 1 calc R . .
C14 C 0.9672(2) -0.0317(5) 0.4056(4) 0.0514(18) Uani 1 1 d . . .
C15 C 0.9850(3) -0.1348(6) 0.4071(6) 0.074(2) Uani 1 1 d . . .
H15A H 0.9945 -0.1506 0.4616 0.112 Uiso 1 1 calc R . .
H15B H 1.0092 -0.1399 0.3699 0.112 Uiso 1 1 calc R . .
H15C H 0.9624 -0.1792 0.3906 0.112 Uiso 1 1 calc R . .
C21 C 0.7597(3) 0.0946(7) 0.3961(7) 0.106(4) Uani 1 1 d . . .
H21A H 0.7479 0.1168 0.4473 0.159 Uiso 1 1 calc R . .
H21B H 0.7365 0.0708 0.3619 0.159 Uiso 1 1 calc R . .
H21C H 0.7742 0.1474 0.3690 0.159 Uiso 1 1 calc R . .
C22 C 0.7921(3) 0.0139(6) 0.4119(5) 0.071(2) Uani 1 1 d . . .
C23 C 0.7862(3) -0.0840(6) 0.4002(5) 0.070(2) Uani 1 1 d . . .
H23 H 0.7612 -0.1139 0.3795 0.084 Uiso 1 1 calc R . .
C24 C 0.8238(3) -0.1297(6) 0.4248(5) 0.063(2) Uani 1 1 d . . .
C25 C 0.8361(3) -0.2357(5) 0.4252(5) 0.077(3) Uani 1 1 d . . .
H25A H 0.8653 -0.2431 0.4047 0.116 Uiso 1 1 calc R . .
H25B H 0.8162 -0.2713 0.3910 0.116 Uiso 1 1 calc R . .
H25C H 0.8346 -0.2602 0.4803 0.116 Uiso 1 1 calc R . .
C31 C 0.8858(3) 0.1717(7) 0.7206(5) 0.095(3) Uani 1 1 d . . .
H31A H 0.9121 0.2090 0.7144 0.142 Uiso 1 1 calc R . .
H31B H 0.8799 0.1620 0.7779 0.142 Uiso 1 1 calc R . .
H31C H 0.8618 0.2060 0.6960 0.142 Uiso 1 1 calc R . .
C32 C 0.8912(3) 0.0751(7) 0.6795(5) 0.069(2) Uani 1 1 d . . .
C33 C 0.8971(3) -0.0155(7) 0.7153(5) 0.069(2) Uani 1 1 d . . .
H33 H 0.8995 -0.0293 0.7710 0.083 Uiso 1 1 calc R . .
C34 C 0.8987(2) -0.0807(6) 0.6514(5) 0.060(2) Uani 1 1 d . . .
C35 C 0.9042(3) -0.1886(6) 0.6555(5) 0.081(3) Uani 1 1 d . . .
H35A H 0.8863 -0.2187 0.6143 0.121 Uiso 1 1 calc R . .
H35B H 0.8955 -0.2114 0.7087 0.121 Uiso 1 1 calc R . .
H35C H 0.9343 -0.2050 0.6460 0.121 Uiso 1 1 calc R . .
C41 C 0.8081(3) 0.1588(6) 0.5702(5) 0.072(2) Uani 1 1 d . A .
C42 C 0.7488(4) 0.1670(10) 0.6768(10) 0.161(7) Uani 1 1 d . A .
H42A H 0.7420 0.1283 0.7249 0.194 Uiso 1 1 calc R . .
H42B H 0.7610 0.2288 0.6940 0.194 Uiso 1 1 calc R . .
C43 C 0.7116(6) 0.1799(15) 0.6265(11) 0.225(10) Uani 1 1 d . . .
H43A H 0.6894 0.2138 0.6567 0.338 Uiso 1 1 calc R A .
H43B H 0.7006 0.1176 0.6098 0.338 Uiso 1 1 calc R . .
H43C H 0.7194 0.2170 0.5789 0.338 Uiso 1 1 calc R . .
C44 C 0.7856(4) 0.0038(9) 0.6255(10) 0.141(6) Uani 0.50 1 d P A 1
H44A H 0.8017 -0.0225 0.5793 0.100 Uiso 0.50 1 calc PR A 1
H44B H 0.8026 -0.0091 0.6746 0.100 Uiso 0.50 1 calc PR A 1
C45A C 0.7498(7) -0.0402(14) 0.6312(18) 0.101(7) Uani 0.50 1 d P A 1
H45A H 0.7551 -0.1085 0.6372 0.150 Uiso 0.50 1 calc PR A 1
H45B H 0.7329 -0.0289 0.5825 0.150 Uiso 0.50 1 calc PR A 1
H45C H 0.7341 -0.0166 0.6781 0.150 Uiso 0.50 1 calc PR A 1
C44 C 0.7856(4) 0.0038(9) 0.6255(10) 0.141(6) Uani 0.50 1 d P A 2
H44C H 0.7674 -0.0251 0.5834 0.100 Uiso 0.50 1 calc PR A 2
H44C H 0.8155 -0.0126 0.6115 0.100 Uiso 0.50 1 calc PR A 2
C45B C 0.7763(8) -0.0464(14) 0.6980(13) 0.094(7) Uani 0.50 1 d P A 2
H45D H 0.7822 -0.1143 0.6905 0.150 Uiso 0.50 1 calc PR A 2
H45E H 0.7460 -0.0378 0.7117 0.150 Uiso 0.50 1 calc PR A 2
H45F H 0.7941 -0.0215 0.7416 0.150 Uiso 0.50 1 calc PR A 2
B1 B 0.8980(3) -0.0690(6) 0.4912(5) 0.0506(19) Uani 1 1 d . . .
H1 H 0.9077 -0.1368 0.4907 0.061 Uiso 1 1 calc R . .
O1W O 1.0000 0.6532(7) 0.2500 0.150(5) Uani 1 2 d S . .
O2W O 1.0000 0.4511(10) 0.2500 0.141(10) Uani 0.50 2 d SP . .

loop_
_atom_site_aniso_label
_atom_site_aniso_U_11
_atom_site_aniso_U_22
_atom_site_aniso_U_33
_atom_site_aniso_U_23
_atom_site_aniso_U_13
_atom_site_aniso_U_12
Mo 0.0485(3) 0.0496(3) 0.0474(3) -0.0002(3) 0.0034(3) 0.0044(3)
S1 0.0686(13) 0.0602(11) 0.0587(11) 0.0051(10) -0.0077(10) 0.0010(10)
S2 0.0796(15) 0.0583(11) 0.0642(12) -0.0087(10) -0.0114(11) -0.0016(11)
S3 0.100(2) 0.0729(16) 0.116(2) 0.0163(15) 0.0492(17) 0.0291(14)
O1 0.233(12) 0.060(5) 0.47(2) -0.046(9) -0.117(14) 0.023(7)
O2 0.113(6) 0.072(5) 0.338(15) -0.070(7) -0.056(8) -0.004(5)
O3 0.104(6) 0.144(7) 0.180(8) 0.075(6) -0.010(6) 0.016(5)
O4 0.117(7) 0.171(9) 0.238(11) 0.132(9) -0.019(7) -0.017(7)
N1 0.068(5) 0.099(6) 0.171(9) 0.061(6) 0.061(6) 0.037(5)
N11 0.046(3) 0.050(3) 0.043(3) 0.000(3) 0.002(3) 0.004(3)
N12 0.046(3) 0.045(3) 0.049(3) -0.004(3) 0.004(3) 0.003(3)
N21 0.052(4) 0.061(4) 0.061(4) 0.004(3) -0.010(3) 0.001(3)
N22 0.049(3) 0.051(4) 0.050(3) 0.002(3) 0.001(3) -0.001(3)
N31 0.065(4) 0.063(4) 0.040(3) 0.005(3) 0.002(3) 0.005(3)
N32 0.045(3) 0.059(4) 0.049(3) 0.008(3) 0.001(3) 0.007(3)
C1 0.066(5) 0.056(5) 0.069(5) 0.006(4) 0.000(4) 0.005(4)
C2 0.079(6) 0.048(4) 0.070(5) -0.004(4) 0.011(5) -0.002(4)
C3 0.129(10) 0.050(5) 0.124(9) -0.014(6) -0.016(8) -0.009(6)
C4 0.169(14) 0.084(8) 0.42(3) -0.082(13) -0.048(16) -0.051(9)
C5 0.050(5) 0.066(6) 0.128(9) 0.032(6) 0.010(6) 0.008(5)
C6 0.163(14) 0.194(15) 0.205(16) 0.151(14) 0.011(11) 0.015(11)
C11 0.052(5) 0.080(6) 0.069(5) 0.001(5) 0.016(4) -0.009(4)
C12 0.043(4) 0.061(4) 0.042(4) 0.004(3) -0.001(3) -0.014(3)
C13 0.042(4) 0.072(5) 0.044(4) -0.004(4) 0.005(3) -0.002(4)
C14 0.042(4) 0.065(5) 0.047(4) -0.010(4) -0.006(3) 0.007(4)
C15 0.065(5) 0.076(6) 0.082(6) 0.003(5) -0.001(5) 0.018(4)
C21 0.057(6) 0.096(7) 0.164(11) 0.003(7) -0.048(6) 0.024(5)
C22 0.057(5) 0.074(6) 0.082(6) 0.010(5) -0.024(5) 0.000(4)
C23 0.056(5) 0.075(6) 0.080(6) 0.007(5) -0.020(4) -0.014(4)
C24 0.069(5) 0.055(4) 0.063(5) 0.000(4) -0.004(4) -0.013(4)
C25 0.099(7) 0.047(5) 0.086(6) 0.006(4) 0.007(5) -0.022(5)
C31 0.121(8) 0.112(8) 0.051(5) -0.029(6) 0.001(5) 0.015(7)
C32 0.062(5) 0.102(7) 0.045(4) -0.007(5) -0.003(4) 0.013(5)
C33 0.061(5) 0.105(7) 0.040(4) 0.025(5) 0.007(4) 0.020(5)
C34 0.046(4) 0.085(6) 0.049(4) 0.015(4) 0.003(3) 0.007(4)
C35 0.075(6) 0.093(7) 0.074(6) 0.033(5) -0.003(5) 0.017(5)
C41 0.060(5) 0.073(5) 0.082(6) 0.009(5) 0.015(4) 0.014(5)
C42 0.091(9) 0.144(12) 0.249(19) 0.079(13) 0.053(12) 0.023(9)
C43 0.157(16) 0.36(3) 0.161(16) 0.061(18) -0.022(13) -0.019(19)
C44 0.096(9) 0.114(9) 0.214(15) 0.060(10) 0.076(10) 0.036(8)
C45A 0.083(14) 0.066(12) 0.15(2) -0.044(14) 0.006(16) -0.018(11)
C44 0.096(9) 0.114(9) 0.214(15) 0.060(10) 0.076(10) 0.036(8)
C45B 0.110(18) 0.070(12) 0.102(16) 0.005(12) 0.044(14) -0.002(12)
B1 0.046(4) 0.055(4) 0.051(5) 0.002(4) -0.002(4) 0.006(4)
O1W 0.142(10) 0.074(7) 0.235(15) 0.000 -0.013(10) 0.000
O2W 0.24(3) 0.021(8) 0.16(2) 0.000 0.102(19) 0.000

loop_
_atom_type_symbol
_atom_type_description
_atom_type_scat_dispersion_real
_atom_type_scat_dispersion_imag
_atom_type_scat_source
C C 0.0033 0.0016 'International Tables Vol C Tables 4.2.6.8 and 6.1.1.4'
H H 0.0000 0.0000 'International Tables Vol C Tables 4.2.6.8 and 6.1.1.4'
B B 0.0013 0.0007 'International Tables Vol C Tables 4.2.6.8 and 6.1.1.4'
N N 0.0061 0.0033 'International Tables Vol C Tables 4.2.6.8 and 6.1.1.4'
O O 0.0106 0.0060 'International Tables Vol C Tables 4.2.6.8 and 6.1.1.4'
S S 0.1246 0.1234 'International Tables Vol C Tables 4.2.6.8 and 6.1.1.4'
Mo Mo -1.6832 0.6857 'International Tables Vol C Tables 4.2.6.8 and 6.1.1.4'

loop_
_geom_angle_atom_site_label_1
_geom_angle_atom_site_label_2
_geom_angle_atom_site_label_3
_geom_angle
_geom_angle_site_symmetry_1
_geom_angle_site_symmetry_3
_geom_angle_publ_flag
C41 Mo N21 81.6(3) . . ?
C41 Mo N31 81.7(3) . . ?
N21 Mo N31 88.4(2) . . ?
C41 Mo N11 154.9(3) . . ?
N21 Mo N11 81.2(2) . . ?
N31 Mo N11 79.7(2) . . ?
C41 Mo S1 110.8(2) . . ?
N21 Mo S1 89.41(16) . . ?
N31 Mo S1 166.89(17) . . ?
N11 Mo S1 87.24(15) . . ?
C41 Mo S2 111.4(3) . . ?
N21 Mo S2 166.92(18) . . ?
N31 Mo S2 94.13(17) . . ?
N11 Mo S2 86.69(15) . . ?
S1 Mo S2 85.20(7) . . ?
C41 Mo S3 41.5(2) . . ?
N21 Mo S3 111.09(18) . . ?
N31 Mo S3 110.62(17) . . ?
N11 Mo S3 163.61(16) . . ?
S1 Mo S3 82.19(9) . . ?
S2 Mo S3 80.00(10) . . ?
C1 S1 Mo 100.8(3) . . ?
C2 S2 Mo 100.0(3) . . ?
C41 S3 Mo 57.3(3) . . ?
C3 O2 C4 120.8(10) . . ?
C5 O4 C6 114.4(10) . . ?
C41 N1 C44 122.7(8) . . ?
C41 N1 C44 122.7(8) . . ?
C44 N1 C44 0.0(12) . . ?
C41 N1 C42 119.1(9) . . ?
C44 N1 C42 117.1(8) . . ?
C44 N1 C42 117.1(8) . . ?
C12 N11 N12 105.6(5) . . ?
C12 N11 Mo 136.5(5) . . ?
N12 N11 Mo 117.8(4) . . ?
C14 N12 N11 109.0(6) . . ?
C14 N12 B1 129.4(6) . . ?
N11 N12 B1 121.6(6) . . ?
C22 N21 N22 106.6(6) . . ?
C22 N21 Mo 133.2(6) . . ?
N22 N21 Mo 119.4(4) . . ?
C24 N22 N21 109.0(6) . . ?
C24 N22 B1 130.6(6) . . ?
N21 N22 B1 120.2(6) . . ?
N32 N31 C32 105.7(6) . . ?
N32 N31 Mo 118.0(4) . . ?
C32 N31 Mo 134.0(6) . . ?
C34 N32 N31 109.7(6) . . ?
C34 N32 B1 129.5(7) . . ?
N31 N32 B1 120.8(6) . . ?
C2 C1 C5 124.9(8) . . ?
C2 C1 S1 123.8(6) . . ?
C5 C1 S1 111.2(7) . . ?
C1 C2 C3 119.4(9) . . ?
C1 C2 S2 124.7(6) . . ?
C3 C2 S2 115.9(8) . . ?
O1 C3 O2 120.6(10) . . ?
O1 C3 C2 123.3(12) . . ?
O2 C3 C2 116.1(11) . . ?
O3 C5 O4 120.1(10) . . ?
O3 C5 C1 125.9(9) . . ?
O4 C5 C1 113.5(9) . . ?
N11 C12 C13 110.2(6) . . ?
N11 C12 C11 125.3(6) . . ?
C13 C12 C11 124.5(6) . . ?
C14 C13 C12 105.7(6) . . ?
N12 C14 C13 109.4(6) . . ?
N12 C14 C15 122.5(7) . . ?
C13 C14 C15 128.1(7) . . ?
N21 C22 C23 109.5(7) . . ?
N21 C22 C21 122.8(8) . . ?
C23 C22 C21 127.7(8) . . ?
C24 C23 C22 107.3(7) . . ?
N22 C24 C23 107.5(7) . . ?
N22 C24 C25 121.6(7) . . ?
C23 C24 C25 130.9(8) . . ?
N31 C32 C33 110.1(8) . . ?
N31 C32 C31 121.4(8) . . ?
C33 C32 C31 128.5(7) . . ?
C34 C33 C32 105.8(7) . . ?
N32 C34 C33 108.7(7) . . ?
N32 C34 C35 123.1(7) . . ?
C33 C34 C35 128.2(7) . . ?
N1 C41 S3 130.9(7) . . ?
N1 C41 Mo 147.8(7) . . ?
S3 C41 Mo 81.2(4) . . ?
C43 C42 N1 101.6(14) . . ?
C45A C44 N1 114.6(14) . . ?
C45B C44 N1 124.8(14) . . ?
N12 B1 N32 109.2(6) . . ?
N12 B1 N22 108.7(6) . . ?
N32 B1 N22 108.5(6) . . ?

loop_
_geom_bond_atom_site_label_1
_geom_bond_atom_site_label_2
_geom_bond_distance
_geom_bond_site_symmetry_2
_geom_bond_publ_flag
Mo C41 2.106(8) . ?
Mo N21 2.222(6) . ?
Mo N31 2.218(6) . ?
Mo N11 2.254(5) . ?
Mo S1 2.441(2) . ?
Mo S2 2.446(2) . ?
Mo S3 2.473(2) . ?
S1 C1 1.748(8) . ?
S2 C2 1.749(9) . ?
S3 C41 1.657(9) . ?
O1 C3 1.198(14) . ?
O2 C3 1.222(12) . ?
O2 C4 1.478(13) . ?
O3 C5 1.210(10) . ?
O4 C5 1.224(11) . ?
O4 C6 1.497(13) . ?
N1 C41 1.280(10) . ?
N1 C44 1.472(13) . ?
N1 C44 1.472(13) . ?
N1 C42 1.631(15) . ?
N11 C12 1.359(8) . ?
N11 N12 1.394(7) . ?
N12 C14 1.352(8) . ?
N12 B1 1.510(10) . ?
N21 C22 1.344(9) . ?
N21 N22 1.386(8) . ?
N22 C24 1.353(9) . ?
N22 B1 1.560(9) . ?
N31 N32 1.379(8) . ?
N31 C32 1.365(9) . ?
N32 C34 1.350(9) . ?
N32 B1 1.543(9) . ?
C1 C2 1.340(11) . ?
C1 C5 1.509(12) . ?
C2 C3 1.491(12) . ?
C11 C12 1.494(10) . ?
C12 C13 1.396(10) . ?
C13 C14 1.365(9) . ?
C14 C15 1.520(10) . ?
C21 C22 1.510(11) . ?
C22 C23 1.372(11) . ?
C23 C24 1.373(11) . ?
C24 C25 1.506(10) . ?
C31 C32 1.498(11) . ?
C32 C33 1.389(11) . ?
C33 C34 1.376(11) . ?
C34 C35 1.496(11) . ?
C42 C43 1.415(17) . ?
C44 C45A 1.25(2) . ?
C44 C45B 1.40(2) . ?
